data_7226386
loop_
_publ_author_name
'Zhang, Na'
'Liu, Dan'
'Zhang, Huihui'
'Yu, Jianhua'
'Wu, Zhichao'
'Zhu, Qiyong'
'zhou, Hongping'

_publ_section_title
;
 Cadmium (II) supramolecular complexes constructed from
 phenylbenzoxazole-based ligand: self-assembly, structural features and
 nonlinear optical properties
;
_journal_name_full 'RSC Adv.'
_journal_paper_doi 10.1039/C6RA16821C
_journal_year 2016
_chemical_formula_sum 'C19 H15 Br2 Cd N3 O'
_chemical_formula_weight 573.56
_chemical_name_systematic
; 
 ? 
;
_space_group_IT_number 2
_symmetry_cell_setting triclinic
_symmetry_space_group_name_Hall '-P 1'
_symmetry_space_group_name_H-M 'P -1'
_atom_sites_solution_hydrogens geom
_atom_sites_solution_primary direct
_atom_sites_solution_secondary difmap
_audit_creation_method SHELXL-97
_audit_update_record
;
2015-11-06 deposited with the CCDC.
2016-08-26 downloaded from the CCDC.
;
_cell_angle_alpha 78.3570(10)
_cell_angle_beta 80.819(2)
_cell_angle_gamma 81.586(2)
_cell_formula_units_Z 2
_cell_length_a 7.3599(10)
_cell_length_b 8.8756(12)
_cell_length_c 15.374(2)
_cell_measurement_reflns_used 4265
_cell_measurement_temperature 296(2)
_cell_measurement_theta_max 26.90
_cell_measurement_theta_min 2.36
_cell_volume 964.2(2)
_computing_cell_refinement 'Bruker SMART'
_computing_data_collection 'Bruker SMART'
_computing_data_reduction 'Bruker SAINT'
_computing_molecular_graphics 'Bruker SHELXTL'
_computing_publication_material 'Bruker SHELXTL'
_computing_structure_refinement 'SHELXL-97 (Sheldrick, 1997)'
_computing_structure_solution 'SHELXS-97 (Sheldrick, 1990)'
_diffrn_ambient_temperature 296(2)
_diffrn_measured_fraction_theta_full 0.986
_diffrn_measured_fraction_theta_max 0.986
_diffrn_measurement_device_type 'CCD area detector'
_diffrn_measurement_method 'phi and omega scans'
_diffrn_radiation_monochromator graphite
_diffrn_radiation_source 'fine-focus sealed tube'
_diffrn_radiation_type MoK\a
_diffrn_radiation_wavelength 0.71073
_diffrn_reflns_av_R_equivalents 0.0159
_diffrn_reflns_av_sigmaI/netI 0.0229
_diffrn_reflns_limit_h_max 8
_diffrn_reflns_limit_h_min -8
_diffrn_reflns_limit_k_max 9
_diffrn_reflns_limit_k_min -10
_diffrn_reflns_limit_l_max 18
_diffrn_reflns_limit_l_min -18
_diffrn_reflns_number 6712
_diffrn_reflns_theta_full 25.00
_diffrn_reflns_theta_max 25.00
_diffrn_reflns_theta_min 1.36
_exptl_absorpt_coefficient_mu 5.289
_exptl_absorpt_correction_T_max 0.4177
_exptl_absorpt_correction_T_min 0.2998
_exptl_crystal_colour white
_exptl_crystal_density_diffrn 1.976
_exptl_crystal_density_method 'not measured'
_exptl_crystal_description block
_exptl_crystal_F_000 552
_exptl_crystal_size_max 0.30
_exptl_crystal_size_mid 0.20
_exptl_crystal_size_min 0.20
_refine_diff_density_max 0.378
_refine_diff_density_min -0.451
_refine_diff_density_rms 0.099
_refine_ls_extinction_method none
_refine_ls_goodness_of_fit_ref 1.090
_refine_ls_hydrogen_treatment mixed
_refine_ls_matrix_type full
_refine_ls_number_parameters 235
_refine_ls_number_reflns 3345
_refine_ls_number_restraints 0
_refine_ls_restrained_S_all 1.090
_refine_ls_R_factor_all 0.0274
_refine_ls_R_factor_gt 0.0215
_refine_ls_shift/su_max 0.001
_refine_ls_shift/su_mean 0.000
_refine_ls_structure_factor_coef Fsqd
_refine_ls_weighting_details 'calc w=1/[\s^2^(Fo^2^)+(0.0355P)^2^+0.3587P] where P=(Fo^2^+2Fc^2^)/3'
_refine_ls_weighting_scheme calc
_refine_ls_wR_factor_gt 0.0630
_refine_ls_wR_factor_ref 0.0662
_reflns_number_gt 2912
_reflns_number_total 3345
_reflns_threshold_expression >2sigma(I)
_cod_data_source_file c6ra16821c2.cif
_cod_data_source_block a
_cod_depositor_comments
;
The following automatic conversions were performed:

'_symmetry_cell_setting' value 'Triclinic' changed to 'triclinic'
according to
/usr/data/users/saulius/crontab/automatic-downloads/rss-feeds/RSC/lib/dictionaries/cif_core.dic
dictionary named 'cif_core.dic' version 2.4.2 from 2011-04-26.

Automatic conversion script
Id: cif_fix_values 4268 2015-11-12 08:31:59Z antanas 
;
_cod_original_sg_symbol_H-M 'P-1   '
_cod_database_code 7226386

loop_
_symmetry_equiv_pos_as_xyz
'x, y, z'
'-x, -y, -z'

loop_
_atom_site_label
_atom_site_type_symbol
_atom_site_fract_x
_atom_site_fract_y
_atom_site_fract_z
_atom_site_U_iso_or_equiv
_atom_site_adp_type
_atom_site_occupancy
_atom_site_symmetry_multiplicity
_atom_site_calc_flag
_atom_site_refinement_flags
Br1 Br 0.46827(4) 0.96681(4) -0.11567(2) 0.04032(10) Uani 1 1 d .
C1 C 0.2885(5) 1.2010(4) 0.5711(2) 0.0479(8) Uani 1 1 d .
Cd1 Cd 0.24890(3) 0.93300(2) 0.044470(14) 0.03645(9) Uani 1 1 d .
N1 N 0.1694(4) 1.3160(4) 0.44324(19) 0.0548(8) Uani 1 1 d .
O1 O 0.2580(3) 1.0863(3) 0.52787(15) 0.0507(6) Uani 1 1 d .
Br2 Br 0.02868(4) 1.20010(4) 0.02081(2) 0.04152(10) Uani 1 1 d .
C2 C 0.3556(5) 1.1850(5) 0.6512(2) 0.0571(10) Uani 1 1 d .
H2 H 0.3881 1.0886 0.6855 0.069 Uiso 1 1 calc R
N2 N 0.0414(4) 0.8468(3) 0.19181(18) 0.0440(7) Uani 1 1 d .
H2A H -0.0777 0.8778 0.1811 0.053 Uiso 1 1 calc R
C3 C 0.3715(5) 1.3213(6) 0.6774(3) 0.0627(11) Uani 1 1 d .
H3 H 0.4155 1.3169 0.7314 0.075 Uiso 1 1 calc R
N3 N 0.3596(3) 0.6860(3) 0.10609(16) 0.0363(6) Uani 1 1 d .
C4 C 0.3246(6) 1.4638(6) 0.6266(3) 0.0663(11) Uani 1 1 d .
H4 H 0.3410 1.5524 0.6465 0.080 Uiso 1 1 calc R
C5 C 0.2535(6) 1.4795(5) 0.5465(3) 0.0683(11) Uani 1 1 d .
H5 H 0.2197 1.5762 0.5129 0.082 Uiso 1 1 calc R
C6 C 0.2354(5) 1.3425(5) 0.5192(2) 0.0528(9) Uani 1 1 d .
C7 C 0.1857(5) 1.1670(5) 0.4522(2) 0.0497(9) Uani 1 1 d .
C8 C 0.1400(5) 1.0785(4) 0.3911(2) 0.0455(8) Uani 1 1 d .
C9 C 0.0346(5) 1.1529(4) 0.3232(2) 0.0516(9) Uani 1 1 d .
H9 H -0.0116 1.2569 0.3201 0.062 Uiso 1 1 calc R
C10 C -0.0008(5) 1.0734(4) 0.2612(2) 0.0477(8) Uani 1 1 d .
H10 H -0.0733 1.1241 0.2173 0.057 Uiso 1 1 calc R
C11 C 0.0687(4) 0.9192(4) 0.2625(2) 0.0423(8) Uani 1 1 d .
C12 C 0.1695(5) 0.8429(4) 0.3313(2) 0.0476(8) Uani 1 1 d .
H12 H 0.2137 0.7384 0.3350 0.057 Uiso 1 1 calc R
C13 C 0.2037(5) 0.9240(4) 0.3946(2) 0.0487(9) Uani 1 1 d .
H13 H 0.2712 0.8725 0.4403 0.058 Uiso 1 1 calc R
C14 C 0.0661(5) 0.6769(4) 0.2057(2) 0.0506(9) Uani 1 1 d .
H14A H -0.0169 0.6437 0.1722 0.061 Uiso 1 1 calc R
H14B H 0.0310 0.6364 0.2687 0.061 Uiso 1 1 calc R
C15 C 0.2620(4) 0.6083(4) 0.1776(2) 0.0393(7) Uani 1 1 d .
C16 C 0.3334(6) 0.4651(4) 0.2219(3) 0.0571(10) Uani 1 1 d .
H16 H 0.2655 0.4132 0.2725 0.069 Uiso 1 1 calc R
C17 C 0.5071(6) 0.4012(4) 0.1895(3) 0.0650(11) Uani 1 1 d .
H17 H 0.5561 0.3042 0.2175 0.078 Uiso 1 1 calc R
C18 C 0.6070(6) 0.4802(4) 0.1163(3) 0.0576(10) Uani 1 1 d .
H18 H 0.7243 0.4385 0.0938 0.069 Uiso 1 1 calc R
C19 C 0.5294(5) 0.6231(4) 0.0769(2) 0.0453(8) Uani 1 1 d .
H19 H 0.5978 0.6785 0.0279 0.054 Uiso 1 1 calc R

loop_
_atom_site_aniso_label
_atom_site_aniso_U_11
_atom_site_aniso_U_22
_atom_site_aniso_U_33
_atom_site_aniso_U_23
_atom_site_aniso_U_13
_atom_site_aniso_U_12
Br1 0.0452(2) 0.0464(2) 0.03130(18) -0.00814(14) -0.00444(13) -0.01107(15)
C1 0.0371(18) 0.067(2) 0.0411(19) -0.0141(17) 0.0008(14) -0.0114(16)
Cd1 0.03303(14) 0.03553(14) 0.03768(15) -0.00222(10) -0.00439(10) -0.00052(10)
N1 0.065(2) 0.059(2) 0.0390(17) -0.0020(14) -0.0083(14) -0.0144(16)
O1 0.0455(14) 0.0622(16) 0.0438(14) -0.0079(12) -0.0056(11) -0.0076(11)
Br2 0.03707(19) 0.03552(18) 0.0529(2) -0.00970(14) -0.01099(14) 0.00055(13)
C2 0.039(2) 0.085(3) 0.045(2) -0.0113(19) -0.0052(16) -0.0041(19)
N2 0.0352(15) 0.0555(18) 0.0396(15) -0.0091(13) -0.0011(12) -0.0035(13)
C3 0.043(2) 0.102(4) 0.048(2) -0.029(2) -0.0047(17) -0.008(2)
N3 0.0403(15) 0.0326(13) 0.0354(14) -0.0031(11) -0.0075(11) -0.0045(11)
C4 0.062(3) 0.082(3) 0.062(3) -0.029(2) -0.004(2) -0.018(2)
C5 0.077(3) 0.070(3) 0.059(3) -0.011(2) -0.009(2) -0.016(2)
C6 0.055(2) 0.065(2) 0.0381(19) -0.0078(17) 0.0011(16) -0.0159(18)
C7 0.045(2) 0.070(3) 0.0322(18) -0.0058(16) -0.0017(14) -0.0114(18)
C8 0.0396(18) 0.058(2) 0.0362(18) -0.0066(15) 0.0004(14) -0.0072(16)
C9 0.052(2) 0.054(2) 0.046(2) -0.0066(17) -0.0039(16) -0.0031(17)
C10 0.047(2) 0.053(2) 0.0400(18) -0.0038(16) -0.0074(15) -0.0013(16)
C11 0.0338(17) 0.054(2) 0.0369(18) -0.0065(15) 0.0015(13) -0.0068(15)
C12 0.0407(18) 0.053(2) 0.045(2) -0.0068(16) -0.0010(15) -0.0007(15)
C13 0.0403(19) 0.066(2) 0.0378(18) -0.0065(17) -0.0050(14) -0.0027(17)
C14 0.051(2) 0.057(2) 0.0433(19) -0.0038(16) 0.0004(16) -0.0198(17)
C15 0.0484(19) 0.0383(17) 0.0345(17) -0.0051(13) -0.0091(14) -0.0140(14)
C16 0.087(3) 0.0337(19) 0.052(2) -0.0011(16) -0.013(2) -0.0169(19)
C17 0.099(3) 0.0304(19) 0.067(3) -0.0099(18) -0.026(2) 0.005(2)
C18 0.065(2) 0.047(2) 0.064(3) -0.0227(19) -0.022(2) 0.0154(18)
C19 0.0452(19) 0.0425(19) 0.049(2) -0.0134(15) -0.0070(15) -0.0015(15)

loop_
_atom_type_symbol
_atom_type_description
_atom_type_scat_dispersion_real
_atom_type_scat_dispersion_imag
_atom_type_scat_source
C C 0.0033 0.0016 'International Tables Vol C Tables 4.2.6.8 and 6.1.1.4'
H H 0.0000 0.0000 'International Tables Vol C Tables 4.2.6.8 and 6.1.1.4'
N N 0.0061 0.0033 'International Tables Vol C Tables 4.2.6.8 and 6.1.1.4'
O O 0.0106 0.0060 'International Tables Vol C Tables 4.2.6.8 and 6.1.1.4'
Br Br -0.2901 2.4595 'International Tables Vol C Tables 4.2.6.8 and 6.1.1.4'
Cd Cd -0.8075 1.2024 'International Tables Vol C Tables 4.2.6.8 and 6.1.1.4'

loop_
_geom_angle_atom_site_label_1
_geom_angle_atom_site_label_2
_geom_angle_atom_site_label_3
_geom_angle
_geom_angle_site_symmetry_1
_geom_angle_site_symmetry_3
Cd1 Br1 Cd1 92.422(14) . 2_675
C2 C1 C6 123.9(4) . .
C2 C1 O1 128.5(4) . .
C6 C1 O1 107.5(3) . .
N3 Cd1 N2 71.22(9) . .
N3 Cd1 Br2 160.03(6) . .
N2 Cd1 Br2 88.90(6) . .
N3 Cd1 Br1 100.08(6) . .
N2 Cd1 Br1 168.85(6) . .
Br2 Cd1 Br1 99.400(13) . .
N3 Cd1 Br1 86.78(6) . 2_675
N2 Cd1 Br1 98.64(6) . 2_675
Br2 Cd1 Br1 98.389(15) . 2_675
Br1 Cd1 Br1 87.578(14) . 2_675
N3 Cd1 Br2 87.68(6) . 2_575
N2 Cd1 Br2 79.44(6) . 2_575
Br2 Cd1 Br2 86.796(15) . 2_575
Br1 Cd1 Br2 93.509(14) . 2_575
Br1 Cd1 Br2 174.464(11) 2_675 2_575
C7 N1 C6 104.5(3) . .
C7 O1 C1 103.9(3) . .
Cd1 Br2 Cd1 93.203(15) . 2_575
C1 C2 C3 115.4(4) . .
C1 C2 H2 122.3 . .
C3 C2 H2 122.3 . .
C11 N2 C14 118.4(3) . .
C11 N2 Cd1 113.07(19) . .
C14 N2 Cd1 104.90(18) . .
C11 N2 H2A 106.6 . .
C14 N2 H2A 106.6 . .
Cd1 N2 H2A 106.6 . .
C4 C3 C2 122.4(4) . .
C4 C3 H3 118.8 . .
C2 C3 H3 118.8 . .
C15 N3 C19 118.9(3) . .
C15 N3 Cd1 120.0(2) . .
C19 N3 Cd1 120.8(2) . .
C3 C4 C5 122.1(4) . .
C3 C4 H4 119.0 . .
C5 C4 H4 119.0 . .
C4 C5 C6 116.4(4) . .
C4 C5 H5 121.8 . .
C6 C5 H5 121.8 . .
C1 C6 C5 119.9(4) . .
C1 C6 N1 108.8(3) . .
C5 C6 N1 131.4(4) . .
N1 C7 O1 115.3(3) . .
N1 C7 C8 127.0(3) . .
O1 C7 C8 117.7(3) . .
C13 C8 C9 118.4(3) . .
C13 C8 C7 122.2(3) . .
C9 C8 C7 119.4(3) . .
C10 C9 C8 120.3(3) . .
C10 C9 H9 119.8 . .
C8 C9 H9 119.8 . .
C9 C10 C11 121.6(3) . .
C9 C10 H10 119.2 . .
C11 C10 H10 119.2 . .
C10 C11 C12 118.5(3) . .
C10 C11 N2 119.0(3) . .
C12 C11 N2 122.5(3) . .
C13 C12 C11 119.7(3) . .
C13 C12 H12 120.2 . .
C11 C12 H12 120.2 . .
C8 C13 C12 121.5(3) . .
C8 C13 H13 119.2 . .
C12 C13 H13 119.2 . .
N2 C14 C15 113.8(3) . .
N2 C14 H14A 108.8 . .
C15 C14 H14A 108.8 . .
N2 C14 H14B 108.8 . .
C15 C14 H14B 108.8 . .
H14A C14 H14B 107.7 . .
N3 C15 C16 121.4(3) . .
N3 C15 C14 117.9(3) . .
C16 C15 C14 120.6(3) . .
C17 C16 C15 118.7(4) . .
C17 C16 H16 120.7 . .
C15 C16 H16 120.7 . .
C18 C17 C16 120.0(3) . .
C18 C17 H17 120.0 . .
C16 C17 H17 120.0 . .
C17 C18 C19 118.2(4) . .
C17 C18 H18 120.9 . .
C19 C18 H18 120.9 . .
N3 C19 C18 122.8(3) . .
N3 C19 H19 118.6 . .
C18 C19 H19 118.6 . .

loop_
_geom_bond_atom_site_label_1
_geom_bond_atom_site_label_2
_geom_bond_distance
_geom_bond_site_symmetry_2
Br1 Cd1 2.7080(5) .
Br1 Cd1 2.8255(5) 2_675
C1 C2 1.372(5) .
C1 C6 1.385(5) .
C1 O1 1.385(4) .
Cd1 N3 2.292(2) .
Cd1 N2 2.567(3) .
Cd1 Br2 2.6636(5) .
Cd1 Br1 2.8255(5) 2_675
Cd1 Br2 2.9010(5) 2_575
N1 C7 1.291(5) .
N1 C6 1.407(5) .
O1 C7 1.378(4) .
Br2 Cd1 2.9010(5) 2_575
C2 C3 1.375(6) .
C2 H2 0.9300 .
N2 C11 1.422(4) .
N2 C14 1.467(4) .
N2 H2A 0.9100 .
C3 C4 1.374(6) .
C3 H3 0.9300 .
N3 C15 1.336(4) .
N3 C19 1.339(4) .
C4 C5 1.386(6) .
C4 H4 0.9300 .
C5 C6 1.394(6) .
C5 H5 0.9300 .
C7 C8 1.446(5) .
C8 C13 1.377(5) .
C8 C9 1.399(5) .
C9 C10 1.371(5) .
C9 H9 0.9300 .
C10 C11 1.387(5) .
C10 H10 0.9300 .
C11 C12 1.394(5) .
C12 C13 1.394(5) .
C12 H12 0.9300 .
C13 H13 0.9300 .
C14 C15 1.512(5) .
C14 H14A 0.9700 .
C14 H14B 0.9700 .
C15 C16 1.388(5) .
C16 C17 1.379(6) .
C16 H16 0.9300 .
C17 C18 1.366(6) .
C17 H17 0.9300 .
C18 C19 1.375(5) .
C18 H18 0.9300 .
C19 H19 0.9300 .

loop_
_geom_torsion_atom_site_label_1
_geom_torsion_atom_site_label_2
_geom_torsion_atom_site_label_3
_geom_torsion_atom_site_label_4
_geom_torsion
_geom_torsion_site_symmetry_1
_geom_torsion_site_symmetry_4
Cd1 Br1 Cd1 N3 -86.30(6) 2_675 .
Cd1 Br1 Cd1 N2 -124.2(3) 2_675 .
Cd1 Br1 Cd1 Br2 98.107(15) 2_675 .
Cd1 Br1 Cd1 Br1 0.0 2_675 2_675
Cd1 Br1 Cd1 Br2 -174.564(11) 2_675 2_575
C2 C1 O1 C7 178.4(3) . .
C6 C1 O1 C7 -0.6(3) . .
N3 Cd1 Br2 Cd1 -74.19(19) . 2_575
N2 Cd1 Br2 Cd1 -79.48(6) . 2_575
Br1 Cd1 Br2 Cd1 93.031(15) . 2_575
Br1 Cd1 Br2 Cd1 -178.051(11) 2_675 2_575
Br2 Cd1 Br2 Cd1 0.0 2_575 2_575
C6 C1 C2 C3 -1.3(5) . .
O1 C1 C2 C3 179.9(3) . .
N3 Cd1 N2 C11 106.4(2) . .
Br2 Cd1 N2 C11 -75.5(2) . .
Br1 Cd1 N2 C11 146.1(3) . .
Br1 Cd1 N2 C11 22.8(2) 2_675 .
Br2 Cd1 N2 C11 -162.5(2) 2_575 .
N3 Cd1 N2 C14 -24.0(2) . .
Br2 Cd1 N2 C14 154.1(2) . .
Br1 Cd1 N2 C14 15.8(5) . .
Br1 Cd1 N2 C14 -107.6(2) 2_675 .
Br2 Cd1 N2 C14 67.2(2) 2_575 .
C1 C2 C3 C4 -0.4(5) . .
N2 Cd1 N3 C15 8.1(2) . .
Br2 Cd1 N3 C15 2.5(4) . .
Br1 Cd1 N3 C15 -164.6(2) . .
Br1 Cd1 N3 C15 108.4(2) 2_675 .
Br2 Cd1 N3 C15 -71.5(2) 2_575 .
N2 Cd1 N3 C19 -165.4(3) . .
Br2 Cd1 N3 C19 -170.98(17) . .
Br1 Cd1 N3 C19 21.8(2) . .
Br1 Cd1 N3 C19 -65.1(2) 2_675 .
Br2 Cd1 N3 C19 115.0(2) 2_575 .
C2 C3 C4 C5 1.7(6) . .
C3 C4 C5 C6 -1.3(6) . .
C2 C1 C6 C5 1.7(6) . .
O1 C1 C6 C5 -179.2(3) . .
C2 C1 C6 N1 -178.5(3) . .
O1 C1 C6 N1 0.6(4) . .
C4 C5 C6 C1 -0.4(6) . .
C4 C5 C6 N1 179.9(4) . .
C7 N1 C6 C1 -0.3(4) . .
C7 N1 C6 C5 179.5(4) . .
C6 N1 C7 O1 -0.1(4) . .
C6 N1 C7 C8 -178.9(3) . .
C1 O1 C7 N1 0.5(4) . .
C1 O1 C7 C8 179.3(3) . .
N1 C7 C8 C13 163.5(4) . .
O1 C7 C8 C13 -15.2(5) . .
N1 C7 C8 C9 -13.5(5) . .
O1 C7 C8 C9 167.8(3) . .
C13 C8 C9 C10 -1.0(5) . .
C7 C8 C9 C10 176.1(3) . .
C8 C9 C10 C11 -1.3(5) . .
C9 C10 C11 C12 3.0(5) . .
C9 C10 C11 N2 -174.4(3) . .
C14 N2 C11 C10 -162.7(3) . .
Cd1 N2 C11 C10 74.1(3) . .
C14 N2 C11 C12 20.0(4) . .
Cd1 N2 C11 C12 -103.2(3) . .
C10 C11 C12 C13 -2.4(5) . .
N2 C11 C12 C13 174.9(3) . .
C9 C8 C13 C12 1.6(5) . .
C7 C8 C13 C12 -175.4(3) . .
C11 C12 C13 C8 0.1(5) . .
C11 N2 C14 C15 -89.9(3) . .
Cd1 N2 C14 C15 37.3(3) . .
C19 N3 C15 C16 0.3(5) . .
Cd1 N3 C15 C16 -173.4(2) . .
C19 N3 C15 C14 -176.2(3) . .
Cd1 N3 C15 C14 10.1(4) . .
N2 C14 C15 N3 -35.1(4) . .
N2 C14 C15 C16 148.3(3) . .
N3 C15 C16 C17 -1.6(5) . .
C14 C15 C16 C17 174.8(3) . .
C15 C16 C17 C18 1.5(6) . .
C16 C17 C18 C19 0.0(6) . .
C15 N3 C19 C18 1.3(5) . .
Cd1 N3 C19 C18 174.9(3) . .
C17 C18 C19 N3 -1.4(5) . .
